data_7014614
loop_
_publ_author_name
'Harding, David J.'
'Harding, Phimphaka'
'Dokmaisrijan, Supaporn'
'Adams, Harry'

_publ_section_title
;
 Redox-active nickel and cobalt tris(pyrazolyl)borate dithiocarbamate
 complexes: air-stable Co(II) dithiocarbamates.
;
_journal_issue 6
_journal_name_full 'Dalton transactions (Cambridge, England : 2003)'
_journal_page_first 1313
_journal_page_last 1321
_journal_paper_doi 10.1039/c0dt01010c
_journal_volume 40
_journal_year 2011
_chemical_formula_sum 'C50 H44 B Co N7 S2'
_chemical_formula_weight 876.78
_chemical_name_systematic
;

?

;
_space_group_IT_number 14
_symmetry_cell_setting monoclinic
_symmetry_space_group_name_Hall '-P 2ybc'
_symmetry_space_group_name_H-M 'P 1 21/c 1'
_atom_sites_solution_hydrogens geom
_atom_sites_solution_primary direct
_atom_sites_solution_secondary difmap
_audit_creation_method SHELXL-97
_cell_angle_alpha 90.00
_cell_angle_beta 103.749(9)
_cell_angle_gamma 90.00
_cell_formula_units_Z 4
_cell_length_a 14.076(2)
_cell_length_b 25.405(4)
_cell_length_c 12.5980(19)
_cell_measurement_reflns_used 7508
_cell_measurement_temperature 150(2)
_cell_measurement_theta_max 23.24
_cell_measurement_theta_min 2.31
_cell_volume 4376.0(12)
_computing_cell_refinement 'Bruker SMART'
_computing_data_collection 'Bruker SMART'
_computing_data_reduction 'Bruker SAINT'
_computing_molecular_graphics 'Bruker SHELXTL'
_computing_publication_material 'Bruker SHELXTL'
_computing_structure_refinement 'SHELXL-97 (Sheldrick, 1997)'
_computing_structure_solution 'SHELXS-97 (Sheldrick, 1990)'
_diffrn_ambient_temperature 150(2)
_diffrn_detector_area_resol_mean 100
_diffrn_measured_fraction_theta_full 1.000
_diffrn_measured_fraction_theta_max 1.000
_diffrn_measurement_device_type 'CCD area detector'
_diffrn_measurement_method 'phi and omega scans'
_diffrn_radiation_monochromator graphite
_diffrn_radiation_source 'fine-focus sealed tube'
_diffrn_radiation_type MoK\a
_diffrn_radiation_wavelength 0.71073
_diffrn_reflns_av_R_equivalents 0.0990
_diffrn_reflns_av_sigmaI/netI 0.0773
_diffrn_reflns_limit_h_max 18
_diffrn_reflns_limit_h_min -18
_diffrn_reflns_limit_k_max 29
_diffrn_reflns_limit_k_min -33
_diffrn_reflns_limit_l_max 16
_diffrn_reflns_limit_l_min -15
_diffrn_reflns_number 95001
_diffrn_reflns_theta_full 25.00
_diffrn_reflns_theta_max 27.50
_diffrn_reflns_theta_min 1.49
_diffrn_standards_decay_% 0
_diffrn_standards_number 0
_exptl_absorpt_coefficient_mu 0.532
_exptl_absorpt_correction_T_max 0.9438
_exptl_absorpt_correction_T_min 0.8234
_exptl_absorpt_correction_type multi-scan
_exptl_absorpt_process_details sadabs
_exptl_crystal_colour PURPLE
_exptl_crystal_density_diffrn 1.331
_exptl_crystal_density_method 'not measured'
_exptl_crystal_description PLATE
_exptl_crystal_F_000 1828
_exptl_crystal_size_max 0.38
_exptl_crystal_size_mid 0.31
_exptl_crystal_size_min 0.11
_refine_diff_density_max 0.694
_refine_diff_density_min -0.401
_refine_diff_density_rms 0.072
_refine_ls_extinction_method none
_refine_ls_goodness_of_fit_ref 1.033
_refine_ls_hydrogen_treatment constr
_refine_ls_matrix_type full
_refine_ls_number_parameters 552
_refine_ls_number_reflns 10063
_refine_ls_number_restraints 0
_refine_ls_restrained_S_all 1.033
_refine_ls_R_factor_all 0.0971
_refine_ls_R_factor_gt 0.0525
_refine_ls_shift/su_max 0.001
_refine_ls_shift/su_mean 0.000
_refine_ls_structure_factor_coef Fsqd
_refine_ls_weighting_details 'calc w=1/[\s^2^(Fo^2^)+(0.0410P)^2^+2.3537P] where P=(Fo^2^+2Fc^2^)/3'
_refine_ls_weighting_scheme calc
_refine_ls_wR_factor_gt 0.1012
_refine_ls_wR_factor_ref 0.1168
_reflns_number_gt 6550
_reflns_number_total 10063
_reflns_threshold_expression >2sigma(I)
_cod_data_source_file C0DT01010C.TXT
_cod_data_source_block dh311p21c
_cod_depositor_comments
;
The following automatic conversions were performed:
'_symmetry_cell_setting' value 'Monoclinic' changed to 'monoclinic'
according to '/home/saulius/struct/CIF-dictionaries/cif_core.dic'
dictionary named 'cif_core.dic' version 2.4.1 from
2010-06-29.

'_exptl_absorpt_correction_type' value 'Multi-scan' changed
to 'multi-scan' according to
'/home/saulius/struct/CIF-dictionaries/cif_core.dic' dictionary named
'cif_core.dic' version 2.4.1 from 2010-06-29.

Automatic conversion script
Id: cif_fix_enum 1555 2011-01-17 13:19:09Z saulius 
;
_cod_original_cell_volume 4376.1(11)
_cod_original_sg_symbol_H-M P2(1)/c
_cod_database_code 7014614

loop_
_symmetry_equiv_pos_as_xyz
'x, y, z'
'-x, y+1/2, -z+1/2'
'-x, -y, -z'
'x, -y-1/2, z-1/2'

loop_
_atom_site_label
_atom_site_type_symbol
_atom_site_fract_x
_atom_site_fract_y
_atom_site_fract_z
_atom_site_U_iso_or_equiv
_atom_site_adp_type
_atom_site_occupancy
_atom_site_symmetry_multiplicity
_atom_site_calc_flag
_atom_site_refinement_flags
_atom_site_disorder_assembly
_atom_site_disorder_group
Co1 Co 0.23220(2) 0.638285(13) 0.32255(3) 0.02009(10) Uani 1 1 d . . .
S1 S 0.39912(5) 0.66536(3) 0.33076(6) 0.02709(17) Uani 1 1 d . . .
S2 S 0.31466(5) 0.63384(3) 0.51140(5) 0.02690(17) Uani 1 1 d . . .
N1 N 0.09570(15) 0.60001(8) 0.32647(16) 0.0196(5) Uani 1 1 d . . .
N2 N 0.01915(14) 0.60905(8) 0.23659(16) 0.0186(5) Uani 1 1 d . . .
N3 N 0.15101(14) 0.70412(8) 0.25787(16) 0.0197(5) Uani 1 1 d . . .
N4 N 0.07181(14) 0.69564(8) 0.17094(16) 0.0185(5) Uani 1 1 d . . .
N5 N 0.20744(15) 0.59835(8) 0.17196(17) 0.0210(5) Uani 1 1 d . . .
N6 N 0.12088(14) 0.60938(8) 0.09797(17) 0.0198(5) Uani 1 1 d . . .
N7 N 0.49926(16) 0.66983(9) 0.53959(18) 0.0292(6) Uani 1 1 d . . .
B1 B 0.0394(2) 0.63861(11) 0.1366(2) 0.0196(6) Uani 1 1 d . . .
H1B H -0.0306 0.6413 0.0800 0.024 Uiso 1 1 d R . .
C1 C 0.05617(18) 0.57647(9) 0.4018(2) 0.0204(6) Uani 1 1 d . . .
C2 C -0.04457(18) 0.57148(10) 0.3632(2) 0.0228(6) Uani 1 1 d . . .
H2 H -0.0894 0.5570 0.4010 0.027 Uiso 1 1 calc R . .
C3 C -0.06621(18) 0.59196(10) 0.2577(2) 0.0208(6) Uani 1 1 d . . .
C4 C 0.16892(18) 0.75675(10) 0.2603(2) 0.0209(6) Uani 1 1 d . . .
C5 C 0.10345(19) 0.78130(10) 0.1735(2) 0.0252(6) Uani 1 1 d . . .
H5 H 0.1012 0.8176 0.1554 0.030 Uiso 1 1 calc R . .
C6 C 0.04262(19) 0.74212(10) 0.1194(2) 0.0222(6) Uani 1 1 d . . .
C7 C 0.25486(18) 0.56301(10) 0.1228(2) 0.0209(6) Uani 1 1 d . . .
C8 C 0.20002(18) 0.55259(10) 0.0174(2) 0.0228(6) Uani 1 1 d . . .
H8 H 0.2175 0.5298 -0.0346 0.027 Uiso 1 1 calc R . .
C9 C 0.11503(18) 0.58189(9) 0.0033(2) 0.0193(6) Uani 1 1 d . . .
C10 C 0.02907(18) 0.58344(10) -0.0911(2) 0.0206(6) Uani 1 1 d . . .
C11 C -0.01620(19) 0.53621(11) -0.1314(2) 0.0248(6) Uani 1 1 d . . .
H11 H 0.0080 0.5039 -0.0976 0.030 Uiso 1 1 calc R . .
C12 C -0.0962(2) 0.53596(12) -0.2204(2) 0.0322(7) Uani 1 1 d . . .
H12 H -0.1270 0.5037 -0.2470 0.039 Uiso 1 1 calc R . .
C13 C -0.1310(2) 0.58315(12) -0.2704(2) 0.0384(8) Uani 1 1 d . . .
H13 H -0.1860 0.5831 -0.3310 0.046 Uiso 1 1 calc R . .
C14 C -0.0861(2) 0.63022(12) -0.2322(2) 0.0362(7) Uani 1 1 d . . .
H14 H -0.1098 0.6623 -0.2675 0.043 Uiso 1 1 calc R . .
C15 C -0.0065(2) 0.63078(10) -0.1426(2) 0.0281(7) Uani 1 1 d . . .
H15 H 0.0238 0.6632 -0.1163 0.034 Uiso 1 1 calc R . .
C16 C 0.34642(18) 0.53691(10) 0.1814(2) 0.0230(6) Uani 1 1 d . . .
C17 C 0.3599(2) 0.52248(11) 0.2910(2) 0.0309(7) Uani 1 1 d . . .
H17 H 0.3141 0.5335 0.3311 0.037 Uiso 1 1 calc R . .
C18 C 0.4404(2) 0.49191(12) 0.3418(3) 0.0412(8) Uani 1 1 d . . .
H18 H 0.4488 0.4816 0.4159 0.049 Uiso 1 1 calc R . .
C19 C 0.5082(2) 0.47662(12) 0.2838(3) 0.0445(9) Uani 1 1 d . . .
H19 H 0.5628 0.4557 0.3181 0.053 Uiso 1 1 calc R . .
C20 C 0.4964(2) 0.49175(12) 0.1770(3) 0.0428(8) Uani 1 1 d . . .
H20 H 0.5435 0.4819 0.1378 0.051 Uiso 1 1 calc R . .
C21 C 0.4155(2) 0.52156(11) 0.1259(2) 0.0332(7) Uani 1 1 d . . .
H21 H 0.4076 0.5315 0.0516 0.040 Uiso 1 1 calc R . .
C22 C -0.04139(18) 0.74697(10) 0.0230(2) 0.0218(6) Uani 1 1 d . . .
C23 C -0.0285(2) 0.77503(10) -0.0683(2) 0.0265(6) Uani 1 1 d . . .
H23 H 0.0330 0.7908 -0.0670 0.032 Uiso 1 1 calc R . .
C24 C -0.1047(2) 0.77988(11) -0.1606(2) 0.0321(7) Uani 1 1 d . . .
H24 H -0.0949 0.7987 -0.2222 0.038 Uiso 1 1 calc R . .
C25 C -0.1950(2) 0.75741(11) -0.1634(2) 0.0342(7) Uani 1 1 d . . .
H25 H -0.2467 0.7604 -0.2271 0.041 Uiso 1 1 calc R . .
C26 C -0.2094(2) 0.73067(11) -0.0730(2) 0.0312(7) Uani 1 1 d . . .
H26 H -0.2716 0.7158 -0.0744 0.037 Uiso 1 1 calc R . .
C27 C -0.13350(19) 0.72542(10) 0.0200(2) 0.0266(6) Uani 1 1 d . . .
H27 H -0.1443 0.7071 0.0818 0.032 Uiso 1 1 calc R . .
C28 C 0.24228(18) 0.78276(10) 0.3482(2) 0.0217(6) Uani 1 1 d . . .
C29 C 0.25029(19) 0.76995(11) 0.4576(2) 0.0276(6) Uani 1 1 d . . .
H29 H 0.2118 0.7422 0.4760 0.033 Uiso 1 1 calc R . .
C30 C 0.3142(2) 0.79746(11) 0.5401(2) 0.0318(7) Uani 1 1 d . . .
H30 H 0.3183 0.7889 0.6144 0.038 Uiso 1 1 calc R . .
C31 C 0.3718(2) 0.83736(11) 0.5143(2) 0.0347(7) Uani 1 1 d . . .
H31 H 0.4166 0.8556 0.5705 0.042 Uiso 1 1 calc R . .
C32 C 0.3635(2) 0.85037(11) 0.4059(3) 0.0356(7) Uani 1 1 d . . .
H32 H 0.4026 0.8780 0.3881 0.043 Uiso 1 1 calc R . .
C33 C 0.2993(2) 0.82391(10) 0.3228(2) 0.0291(7) Uani 1 1 d . . .
H33 H 0.2939 0.8336 0.2488 0.035 Uiso 1 1 calc R . .
C34 C -0.16416(19) 0.59648(10) 0.1809(2) 0.0231(6) Uani 1 1 d . . .
C35 C -0.24279(19) 0.61262(10) 0.2225(2) 0.0294(7) Uani 1 1 d . . .
H35 H -0.2322 0.6210 0.2979 0.035 Uiso 1 1 calc R . .
C36 C -0.3366(2) 0.61664(12) 0.1554(3) 0.0386(8) Uani 1 1 d . . .
H36 H -0.3895 0.6277 0.1850 0.046 Uiso 1 1 calc R . .
C37 C -0.3524(2) 0.60451(12) 0.0456(3) 0.0407(8) Uani 1 1 d . . .
H37 H -0.4162 0.6077 -0.0005 0.049 Uiso 1 1 calc R . .
C38 C -0.2763(2) 0.58793(11) 0.0026(2) 0.0330(7) Uani 1 1 d . . .
H38 H -0.2879 0.5795 -0.0728 0.040 Uiso 1 1 calc R . .
C39 C -0.18198(19) 0.58345(10) 0.0698(2) 0.0260(6) Uani 1 1 d . . .
H39 H -0.1298 0.5715 0.0399 0.031 Uiso 1 1 calc R . .
C40 C 0.11785(18) 0.55694(10) 0.5073(2) 0.0201(6) Uani 1 1 d . . .
C41 C 0.19371(18) 0.52117(10) 0.5093(2) 0.0224(6) Uani 1 1 d . . .
H41 H 0.2060 0.5091 0.4424 0.027 Uiso 1 1 calc R . .
C42 C 0.25128(19) 0.50311(11) 0.6074(2) 0.0273(6) Uani 1 1 d . . .
H42 H 0.3019 0.4784 0.6076 0.033 Uiso 1 1 calc R . .
C43 C 0.2348(2) 0.52129(11) 0.7056(2) 0.0284(7) Uani 1 1 d . . .
H43 H 0.2752 0.5096 0.7730 0.034 Uiso 1 1 calc R . .
C44 C 0.1594(2) 0.55644(11) 0.7052(2) 0.0295(7) Uani 1 1 d . . .
H44 H 0.1483 0.5691 0.7722 0.035 Uiso 1 1 calc R . .
C45 C 0.09983(19) 0.57322(10) 0.6060(2) 0.0256(6) Uani 1 1 d . . .
H45 H 0.0463 0.5960 0.6060 0.031 Uiso 1 1 calc R . .
C46 C 0.41483(19) 0.65823(10) 0.4693(2) 0.0237(6) Uani 1 1 d . . .
C47 C 0.5164(2) 0.66226(13) 0.6596(2) 0.0403(8) Uani 1 1 d . . .
H47A H 0.5806 0.6450 0.6873 0.048 Uiso 1 1 calc R . .
H47B H 0.4653 0.6387 0.6752 0.048 Uiso 1 1 calc R . .
C48 C 0.5148(3) 0.71311(14) 0.7181(3) 0.0588(10) Uani 1 1 d . . .
H48A H 0.5650 0.7366 0.7026 0.088 Uiso 1 1 calc R . .
H48B H 0.5278 0.7066 0.7969 0.088 Uiso 1 1 calc R . .
H48C H 0.4504 0.7296 0.6932 0.088 Uiso 1 1 calc R . .
C49 C 0.5857(2) 0.68739(14) 0.5013(3) 0.0438(9) Uani 1 1 d . . .
H49A H 0.6271 0.7101 0.5578 0.053 Uiso 1 1 calc R . .
H49B H 0.5638 0.7086 0.4341 0.053 Uiso 1 1 calc R . .
C50 C 0.6456(2) 0.64136(16) 0.4781(3) 0.0639(11) Uani 1 1 d . . .
H50A H 0.6617 0.6183 0.5422 0.096 Uiso 1 1 calc R . .
H50B H 0.7061 0.6544 0.4616 0.096 Uiso 1 1 calc R . .
H50C H 0.6079 0.6216 0.4153 0.096 Uiso 1 1 calc R . .

loop_
_atom_site_aniso_label
_atom_site_aniso_U_11
_atom_site_aniso_U_22
_atom_site_aniso_U_33
_atom_site_aniso_U_23
_atom_site_aniso_U_13
_atom_site_aniso_U_12
Co1 0.02005(19) 0.01987(19) 0.0186(2) -0.00034(15) 0.00103(15) -0.00084(15)
S1 0.0233(4) 0.0349(4) 0.0217(4) 0.0014(3) 0.0026(3) -0.0039(3)
S2 0.0253(4) 0.0329(4) 0.0206(4) 0.0018(3) 0.0018(3) -0.0072(3)
N1 0.0221(11) 0.0184(11) 0.0164(11) -0.0013(9) 0.0007(9) -0.0007(9)
N2 0.0163(11) 0.0172(11) 0.0204(12) -0.0009(9) 0.0004(9) 0.0004(9)
N3 0.0197(11) 0.0195(11) 0.0180(12) -0.0014(9) 0.0006(9) -0.0031(9)
N4 0.0193(11) 0.0169(11) 0.0179(11) 0.0000(9) 0.0016(9) 0.0006(9)
N5 0.0185(11) 0.0214(12) 0.0215(12) -0.0001(9) 0.0013(10) -0.0009(9)
N6 0.0173(11) 0.0200(11) 0.0209(12) -0.0012(9) 0.0021(9) 0.0006(9)
N7 0.0253(13) 0.0372(14) 0.0225(13) 0.0023(11) 0.0005(11) -0.0079(11)
B1 0.0169(14) 0.0203(15) 0.0198(15) 0.0007(13) 0.0007(12) -0.0010(12)
C1 0.0235(14) 0.0165(13) 0.0208(14) -0.0015(11) 0.0046(12) -0.0026(11)
C2 0.0227(14) 0.0227(14) 0.0233(15) 0.0023(12) 0.0059(12) -0.0015(11)
C3 0.0187(14) 0.0174(13) 0.0258(15) -0.0017(11) 0.0042(12) -0.0013(11)
C4 0.0214(14) 0.0201(14) 0.0211(14) -0.0011(11) 0.0043(12) -0.0005(11)
C5 0.0301(15) 0.0174(14) 0.0264(15) 0.0042(12) 0.0034(13) 0.0006(12)
C6 0.0252(14) 0.0195(14) 0.0220(14) -0.0004(11) 0.0059(12) 0.0012(11)
C7 0.0196(13) 0.0207(14) 0.0225(14) 0.0001(11) 0.0050(11) -0.0019(11)
C8 0.0274(15) 0.0206(14) 0.0204(14) -0.0014(11) 0.0056(12) -0.0026(11)
C9 0.0239(14) 0.0179(13) 0.0164(13) 0.0000(11) 0.0052(11) -0.0019(11)
C10 0.0220(14) 0.0219(14) 0.0181(14) -0.0015(11) 0.0053(11) 0.0015(11)
C11 0.0296(15) 0.0233(14) 0.0206(14) 0.0001(12) 0.0039(12) 0.0022(12)
C12 0.0336(16) 0.0327(17) 0.0269(16) -0.0068(13) 0.0001(13) -0.0059(13)
C13 0.0342(17) 0.045(2) 0.0272(17) -0.0050(15) -0.0097(14) 0.0070(15)
C14 0.0443(19) 0.0333(18) 0.0259(16) 0.0013(13) -0.0018(14) 0.0104(14)
C15 0.0406(17) 0.0209(15) 0.0205(15) -0.0020(12) 0.0028(13) -0.0011(12)
C16 0.0211(14) 0.0196(14) 0.0264(15) -0.0020(12) 0.0015(12) -0.0027(11)
C17 0.0253(15) 0.0300(16) 0.0349(17) 0.0012(13) 0.0018(13) -0.0015(12)
C18 0.0331(18) 0.0383(18) 0.043(2) 0.0098(15) -0.0098(15) -0.0055(15)
C19 0.0218(16) 0.0262(17) 0.075(3) 0.0032(17) -0.0102(17) 0.0020(13)
C20 0.0273(17) 0.0353(18) 0.063(2) -0.0095(17) 0.0051(16) 0.0067(14)
C21 0.0271(16) 0.0339(17) 0.0385(18) -0.0032(14) 0.0074(14) 0.0025(13)
C22 0.0220(14) 0.0191(14) 0.0223(14) -0.0003(11) 0.0011(12) 0.0031(11)
C23 0.0294(15) 0.0197(14) 0.0290(16) 0.0019(12) 0.0038(13) 0.0013(12)
C24 0.0416(18) 0.0275(16) 0.0254(16) 0.0061(13) 0.0047(14) 0.0023(14)
C25 0.0327(17) 0.0325(17) 0.0298(17) 0.0041(14) -0.0080(14) 0.0028(13)
C26 0.0250(15) 0.0306(16) 0.0348(18) 0.0055(14) 0.0011(14) 0.0022(12)
C27 0.0304(16) 0.0239(15) 0.0247(15) 0.0026(12) 0.0052(13) 0.0040(12)
C28 0.0185(13) 0.0201(14) 0.0251(15) -0.0037(11) 0.0021(12) 0.0014(11)
C29 0.0280(15) 0.0246(15) 0.0296(16) -0.0028(13) 0.0054(13) -0.0026(12)
C30 0.0346(17) 0.0340(17) 0.0240(16) -0.0054(13) 0.0015(13) 0.0025(14)
C31 0.0314(17) 0.0310(17) 0.0371(19) -0.0119(14) -0.0010(14) -0.0031(14)
C32 0.0310(17) 0.0264(16) 0.046(2) -0.0033(14) 0.0023(15) -0.0099(13)
C33 0.0312(16) 0.0246(15) 0.0309(17) 0.0020(13) 0.0059(13) -0.0046(12)
C34 0.0247(14) 0.0140(13) 0.0286(16) 0.0028(11) 0.0028(12) -0.0047(11)
C35 0.0274(16) 0.0250(15) 0.0347(17) 0.0014(13) 0.0050(13) -0.0019(12)
C36 0.0242(16) 0.0383(18) 0.051(2) -0.0027(16) 0.0042(15) 0.0051(13)
C37 0.0238(16) 0.0385(19) 0.050(2) -0.0020(16) -0.0109(15) 0.0014(14)
C38 0.0357(18) 0.0264(16) 0.0312(17) -0.0030(13) -0.0031(14) -0.0038(13)
C39 0.0216(14) 0.0196(14) 0.0333(17) -0.0003(12) -0.0002(12) -0.0023(11)
C40 0.0215(14) 0.0189(13) 0.0194(14) 0.0019(11) 0.0037(11) -0.0052(11)
C41 0.0227(14) 0.0213(14) 0.0224(15) -0.0016(11) 0.0035(12) -0.0027(11)
C42 0.0234(14) 0.0228(15) 0.0337(17) 0.0041(12) 0.0027(13) -0.0027(12)
C43 0.0299(16) 0.0308(16) 0.0203(15) 0.0047(12) -0.0021(13) -0.0062(13)
C44 0.0365(17) 0.0313(16) 0.0216(15) -0.0019(13) 0.0088(13) -0.0052(13)
C45 0.0275(15) 0.0207(14) 0.0276(16) -0.0009(12) 0.0047(13) -0.0014(12)
C46 0.0236(14) 0.0213(14) 0.0234(15) 0.0007(12) -0.0003(12) 0.0002(11)
C47 0.0364(18) 0.049(2) 0.0313(18) -0.0012(16) -0.0001(15) -0.0093(15)
C48 0.061(2) 0.064(3) 0.051(2) -0.011(2) 0.0135(19) -0.004(2)
C49 0.0304(17) 0.066(2) 0.0318(18) -0.0002(16) 0.0008(14) -0.0166(16)
C50 0.036(2) 0.101(3) 0.056(2) 0.014(2) 0.0144(18) 0.010(2)

loop_
_atom_type_symbol
_atom_type_description
_atom_type_scat_dispersion_real
_atom_type_scat_dispersion_imag
_atom_type_scat_source
C C 0.0033 0.0016 'International Tables Vol C Tables 4.2.6.8 and 6.1.1.4'
H H 0.0000 0.0000 'International Tables Vol C Tables 4.2.6.8 and 6.1.1.4'
B B 0.0013 0.0007 'International Tables Vol C Tables 4.2.6.8 and 6.1.1.4'
N N 0.0061 0.0033 'International Tables Vol C Tables 4.2.6.8 and 6.1.1.4'
S S 0.1246 0.1234 'International Tables Vol C Tables 4.2.6.8 and 6.1.1.4'
Co Co 0.3494 0.9721 'International Tables Vol C Tables 4.2.6.8 and 6.1.1.4'

loop_
_geom_angle_atom_site_label_1
_geom_angle_atom_site_label_2
_geom_angle_atom_site_label_3
_geom_angle
_geom_angle_site_symmetry_1
_geom_angle_site_symmetry_3
_geom_angle_publ_flag
N3 Co1 N5 94.39(8) . . ?
N3 Co1 N1 87.83(8) . . ?
N5 Co1 N1 81.16(8) . . ?
N3 Co1 S2 121.32(6) . . ?
N5 Co1 S2 144.24(6) . . ?
N1 Co1 S2 100.36(6) . . ?
N3 Co1 S1 103.01(6) . . ?
N5 Co1 S1 97.25(6) . . ?
N1 Co1 S1 169.15(6) . . ?
S2 Co1 S1 74.61(3) . . ?
C46 S1 Co1 84.43(9) . . ?
C46 S2 Co1 85.20(9) . . ?
C1 N1 N2 106.15(19) . . ?
C1 N1 Co1 137.06(17) . . ?
N2 N1 Co1 115.44(14) . . ?
C3 N2 N1 109.82(19) . . ?
C3 N2 B1 130.9(2) . . ?
N1 N2 B1 119.15(19) . . ?
C4 N3 N4 106.35(19) . . ?
C4 N3 Co1 134.47(17) . . ?
N4 N3 Co1 116.74(14) . . ?
C6 N4 N3 109.73(19) . . ?
C6 N4 B1 129.9(2) . . ?
N3 N4 B1 119.72(19) . . ?
C7 N5 N6 106.21(19) . . ?
C7 N5 Co1 137.53(17) . . ?
N6 N5 Co1 116.26(15) . . ?
C9 N6 N5 110.29(19) . . ?
C9 N6 B1 128.8(2) . . ?
N5 N6 B1 119.4(2) . . ?
C46 N7 C49 121.4(2) . . ?
C46 N7 C47 123.4(2) . . ?
C49 N7 C47 115.0(2) . . ?
N6 B1 N2 108.5(2) . . ?
N6 B1 N4 110.4(2) . . ?
N2 B1 N4 108.9(2) . . ?
N6 B1 H1B 117.2 . . ?
N2 B1 H1B 104.7 . . ?
N4 B1 H1B 106.8 . . ?
N1 C1 C2 110.5(2) . . ?
N1 C1 C40 121.7(2) . . ?
C2 C1 C40 127.7(2) . . ?
C3 C2 C1 105.9(2) . . ?
C3 C2 H2 127.1 . . ?
C1 C2 H2 127.1 . . ?
N2 C3 C2 107.6(2) . . ?
N2 C3 C34 124.9(2) . . ?
C2 C3 C34 127.4(2) . . ?
N3 C4 C5 109.7(2) . . ?
N3 C4 C28 123.3(2) . . ?
C5 C4 C28 126.8(2) . . ?
C6 C5 C4 106.3(2) . . ?
C6 C5 H5 126.9 . . ?
C4 C5 H5 126.9 . . ?
N4 C6 C5 107.9(2) . . ?
N4 C6 C22 123.6(2) . . ?
C5 C6 C22 128.5(2) . . ?
N5 C7 C8 109.9(2) . . ?
N5 C7 C16 122.3(2) . . ?
C8 C7 C16 127.5(2) . . ?
C9 C8 C7 106.6(2) . . ?
C9 C8 H8 126.7 . . ?
C7 C8 H8 126.7 . . ?
N6 C9 C8 107.0(2) . . ?
N6 C9 C10 123.7(2) . . ?
C8 C9 C10 129.3(2) . . ?
C11 C10 C15 119.1(2) . . ?
C11 C10 C9 119.0(2) . . ?
C15 C10 C9 121.9(2) . . ?
C12 C11 C10 120.7(2) . . ?
C12 C11 H11 119.6 . . ?
C10 C11 H11 119.6 . . ?
C11 C12 C13 119.6(3) . . ?
C11 C12 H12 120.2 . . ?
C13 C12 H12 120.2 . . ?
C14 C13 C12 120.4(3) . . ?
C14 C13 H13 119.8 . . ?
C12 C13 H13 119.8 . . ?
C13 C14 C15 120.3(3) . . ?
C13 C14 H14 119.8 . . ?
C15 C14 H14 119.8 . . ?
C14 C15 C10 119.9(2) . . ?
C14 C15 H15 120.1 . . ?
C10 C15 H15 120.1 . . ?
C21 C16 C17 118.7(3) . . ?
C21 C16 C7 120.5(2) . . ?
C17 C16 C7 120.5(2) . . ?
C16 C17 C18 120.2(3) . . ?
C16 C17 H17 119.9 . . ?
C18 C17 H17 119.9 . . ?
C19 C18 C17 119.9(3) . . ?
C19 C18 H18 120.0 . . ?
C17 C18 H18 120.0 . . ?
C20 C19 C18 120.0(3) . . ?
C20 C19 H19 120.0 . . ?
C18 C19 H19 120.0 . . ?
C19 C20 C21 120.1(3) . . ?
C19 C20 H20 119.9 . . ?
C21 C20 H20 119.9 . . ?
C16 C21 C20 121.1(3) . . ?
C16 C21 H21 119.5 . . ?
C20 C21 H21 119.5 . . ?
C27 C22 C23 118.5(2) . . ?
C27 C22 C6 122.9(2) . . ?
C23 C22 C6 118.7(2) . . ?
C24 C23 C22 120.5(3) . . ?
C24 C23 H23 119.8 . . ?
C22 C23 H23 119.8 . . ?
C23 C24 C25 120.5(3) . . ?
C23 C24 H24 119.8 . . ?
C25 C24 H24 119.8 . . ?
C26 C25 C24 119.6(3) . . ?
C26 C25 H25 120.2 . . ?
C24 C25 H25 120.2 . . ?
C25 C26 C27 120.5(3) . . ?
C25 C26 H26 119.8 . . ?
C27 C26 H26 119.8 . . ?
C26 C27 C22 120.4(3) . . ?
C26 C27 H27 119.8 . . ?
C22 C27 H27 119.8 . . ?
C29 C28 C33 118.9(2) . . ?
C29 C28 C4 120.9(2) . . ?
C33 C28 C4 119.9(2) . . ?
C30 C29 C28 120.5(3) . . ?
C30 C29 H29 119.8 . . ?
C28 C29 H29 119.8 . . ?
C31 C30 C29 120.2(3) . . ?
C31 C30 H30 119.9 . . ?
C29 C30 H30 119.9 . . ?
C32 C31 C30 119.4(3) . . ?
C32 C31 H31 120.3 . . ?
C30 C31 H31 120.3 . . ?
C33 C32 C31 121.1(3) . . ?
C33 C32 H32 119.4 . . ?
C31 C32 H32 119.4 . . ?
C32 C33 C28 119.8(3) . . ?
C32 C33 H33 120.1 . . ?
C28 C33 H33 120.1 . . ?
C35 C34 C39 118.4(2) . . ?
C35 C34 C3 118.3(2) . . ?
C39 C34 C3 123.3(2) . . ?
C34 C35 C36 121.1(3) . . ?
C34 C35 H35 119.4 . . ?
C36 C35 H35 119.4 . . ?
C37 C36 C35 119.7(3) . . ?
C37 C36 H36 120.2 . . ?
C35 C36 H36 120.2 . . ?
C38 C37 C36 120.4(3) . . ?
C38 C37 H37 119.8 . . ?
C36 C37 H37 119.8 . . ?
C37 C38 C39 120.2(3) . . ?
C37 C38 H38 119.9 . . ?
C39 C38 H38 119.9 . . ?
C34 C39 C38 120.2(3) . . ?
C34 C39 H39 119.9 . . ?
C38 C39 H39 119.9 . . ?
C45 C40 C41 118.5(2) . . ?
C45 C40 C1 120.5(2) . . ?
C41 C40 C1 120.9(2) . . ?
C42 C41 C40 121.0(2) . . ?
C42 C41 H41 119.5 . . ?
C40 C41 H41 119.5 . . ?
C41 C42 C43 119.9(3) . . ?
C41 C42 H42 120.1 . . ?
C43 C42 H42 120.1 . . ?
C44 C43 C42 120.0(2) . . ?
C44 C43 H43 120.0 . . ?
C42 C43 H43 120.0 . . ?
C43 C44 C45 119.8(3) . . ?
C43 C44 H44 120.1 . . ?
C45 C44 H44 120.1 . . ?
C40 C45 C44 120.8(3) . . ?
C40 C45 H45 119.6 . . ?
C44 C45 H45 119.6 . . ?
N7 C46 S1 122.0(2) . . ?
N7 C46 S2 122.4(2) . . ?
S1 C46 S2 115.54(15) . . ?
N7 C47 C48 111.9(3) . . ?
N7 C47 H47A 109.2 . . ?
C48 C47 H47A 109.2 . . ?
N7 C47 H47B 109.2 . . ?
C48 C47 H47B 109.2 . . ?
H47A C47 H47B 107.9 . . ?
C47 C48 H48A 109.5 . . ?
C47 C48 H48B 109.5 . . ?
H48A C48 H48B 109.5 . . ?
C47 C48 H48C 109.5 . . ?
H48A C48 H48C 109.5 . . ?
H48B C48 H48C 109.5 . . ?
N7 C49 C50 111.7(3) . . ?
N7 C49 H49A 109.3 . . ?
C50 C49 H49A 109.3 . . ?
N7 C49 H49B 109.3 . . ?
C50 C49 H49B 109.3 . . ?
H49A C49 H49B 107.9 . . ?
C49 C50 H50A 109.5 . . ?
C49 C50 H50B 109.5 . . ?
H50A C50 H50B 109.5 . . ?
C49 C50 H50C 109.5 . . ?
H50A C50 H50C 109.5 . . ?
H50B C50 H50C 109.5 . . ?

loop_
_geom_bond_atom_site_label_1
_geom_bond_atom_site_label_2
_geom_bond_distance
_geom_bond_site_symmetry_2
_geom_bond_publ_flag
Co1 N3 2.080(2) . ?
Co1 N5 2.106(2) . ?
Co1 N1 2.164(2) . ?
Co1 S2 2.3891(8) . ?
Co1 S1 2.4267(8) . ?
S1 C46 1.716(3) . ?
S2 C46 1.735(3) . ?
N1 C1 1.349(3) . ?
N1 N2 1.384(3) . ?
N2 C3 1.362(3) . ?
N2 B1 1.551(3) . ?
N3 C4 1.360(3) . ?
N3 N4 1.381(3) . ?
N4 C6 1.363(3) . ?
N4 B1 1.549(3) . ?
N5 C7 1.353(3) . ?
N5 N6 1.375(3) . ?
N6 C9 1.367(3) . ?
N6 B1 1.539(4) . ?
N7 C46 1.335(3) . ?
N7 C49 1.480(4) . ?
N7 C47 1.486(4) . ?
B1 H1B 1.0725 . ?
C1 C2 1.391(3) . ?
C1 C40 1.488(3) . ?
C2 C3 1.392(3) . ?
C2 H2 0.9500 . ?
C3 C34 1.488(3) . ?
C4 C5 1.398(3) . ?
C4 C28 1.478(3) . ?
C5 C6 1.382(3) . ?
C5 H5 0.9500 . ?
C6 C22 1.485(3) . ?
C7 C8 1.394(3) . ?
C7 C16 1.481(3) . ?
C8 C9 1.384(3) . ?
C8 H8 0.9500 . ?
C9 C10 1.482(3) . ?
C10 C11 1.397(3) . ?
C10 C15 1.401(3) . ?
C11 C12 1.388(4) . ?
C11 H11 0.9500 . ?
C12 C13 1.388(4) . ?
C12 H12 0.9500 . ?
C13 C14 1.384(4) . ?
C13 H13 0.9500 . ?
C14 C15 1.389(4) . ?
C14 H14 0.9500 . ?
C15 H15 0.9500 . ?
C16 C21 1.382(4) . ?
C16 C17 1.397(4) . ?
C17 C18 1.398(4) . ?
C17 H17 0.9500 . ?
C18 C19 1.388(4) . ?
C18 H18 0.9500 . ?
C19 C20 1.371(5) . ?
C19 H19 0.9500 . ?
C20 C21 1.391(4) . ?
C20 H20 0.9500 . ?
C21 H21 0.9500 . ?
C22 C27 1.399(4) . ?
C22 C23 1.402(4) . ?
C23 C24 1.388(4) . ?
C23 H23 0.9500 . ?
C24 C25 1.386(4) . ?
C24 H24 0.9500 . ?
C25 C26 1.381(4) . ?
C25 H25 0.9500 . ?
C26 C27 1.391(4) . ?
C26 H26 0.9500 . ?
C27 H27 0.9500 . ?
C28 C29 1.395(4) . ?
C28 C33 1.401(4) . ?
C29 C30 1.390(4) . ?
C29 H29 0.9500 . ?
C30 C31 1.384(4) . ?
C30 H30 0.9500 . ?
C31 C32 1.383(4) . ?
C31 H31 0.9500 . ?
C32 C33 1.384(4) . ?
C32 H32 0.9500 . ?
C33 H33 0.9500 . ?
C34 C35 1.394(4) . ?
C34 C39 1.402(4) . ?
C35 C36 1.392(4) . ?
C35 H35 0.9500 . ?
C36 C37 1.383(4) . ?
C36 H36 0.9500 . ?
C37 C38 1.376(4) . ?
C37 H37 0.9500 . ?
C38 C39 1.400(4) . ?
C38 H38 0.9500 . ?
C39 H39 0.9500 . ?
C40 C45 1.390(4) . ?
C40 C41 1.398(3) . ?
C41 C42 1.385(4) . ?
C41 H41 0.9500 . ?
C42 C43 1.392(4) . ?
C42 H42 0.9500 . ?
C43 C44 1.386(4) . ?
C43 H43 0.9500 . ?
C44 C45 1.396(4) . ?
C44 H44 0.9500 . ?
C45 H45 0.9500 . ?
C47 C48 1.490(4) . ?
C47 H47A 0.9900 . ?
C47 H47B 0.9900 . ?
C48 H48A 0.9800 . ?
C48 H48B 0.9800 . ?
C48 H48C 0.9800 . ?
C49 C50 1.511(5) . ?
C49 H49A 0.9900 . ?
C49 H49B 0.9900 . ?
C50 H50A 0.9800 . ?
C50 H50B 0.9800 . ?
C50 H50C 0.9800 . ?
